data_4103364
loop_
_publ_author_name
'Amanda D. Worthy'
'Candice L. Joe'
'Thomas E. Lightburn'
'Kian L. Tan'

_publ_section_title
;
 Application of a Chiral Scaffolding Ligand in Catalytic Enantioselective
 Hydroformylation
;
_journal_name_full 'Journal of the American Chemical Society'
_journal_page_first 14757
_journal_page_last 14759
_journal_paper_doi 10.1021/ja107433h
_journal_volume 132
_journal_year 2010
_chemical_absolute_configuration ad
_chemical_formula_moiety 'Rh Cl (CO) (C22H28NOP)2'
_chemical_formula_sum 'C45 H56 Cl N2 O3 P2 Rh'
_chemical_formula_weight 873.22
_chemical_name_systematic
; 
 ? 
;
_space_group_IT_number 19
_symmetry_cell_setting orthorhombic
_symmetry_space_group_name_Hall 'P 2ac 2ab'
_symmetry_space_group_name_H-M 'P 21 21 21'
_atom_sites_solution_hydrogens geom
_atom_sites_solution_primary direct
_atom_sites_solution_secondary difmap
_audit_creation_method SHELXL-97
_cell_angle_alpha 90.00
_cell_angle_beta 90.00
_cell_angle_gamma 90.00
_cell_formula_units_Z 4
_cell_length_a 9.199(2)
_cell_length_b 14.760(3)
_cell_length_c 31.273(7)
_cell_measurement_reflns_used 9925
_cell_measurement_temperature 100(2)
_cell_measurement_theta_max 28.14
_cell_measurement_theta_min 2.31
_cell_volume 4246.2(16)
_computing_cell_refinement 'Bruker SAINT'
_computing_data_collection 'Bruker SMART'
_computing_data_reduction 'Bruker SAINT'
_computing_molecular_graphics 'Bruker SHELXTL'
_computing_publication_material 'Bruker SHELXTL'
_computing_structure_refinement 'SHELXL-97 (Sheldrick, 2008)'
_computing_structure_solution 'SHELXS-97 (Sheldrick, 2008)'
_diffrn_ambient_temperature 100(2)
_diffrn_measured_fraction_theta_full 0.993
_diffrn_measured_fraction_theta_max 0.993
_diffrn_measurement_device_type 'Bruker SMART APEX CCD'
_diffrn_measurement_method '0.3 deg wide \w exposures'
_diffrn_radiation_monochromator graphite
_diffrn_radiation_source 'normal-focus sealed tube'
_diffrn_radiation_type MoK\a
_diffrn_radiation_wavelength 0.71073
_diffrn_reflns_av_R_equivalents 0.0955
_diffrn_reflns_av_sigmaI/netI 0.0848
_diffrn_reflns_limit_h_max 12
_diffrn_reflns_limit_h_min -12
_diffrn_reflns_limit_k_max 19
_diffrn_reflns_limit_k_min -19
_diffrn_reflns_limit_l_max 41
_diffrn_reflns_limit_l_min -41
_diffrn_reflns_number 51112
_diffrn_reflns_theta_full 28.40
_diffrn_reflns_theta_max 28.40
_diffrn_reflns_theta_min 2.39
_exptl_absorpt_coefficient_mu 0.582
_exptl_absorpt_correction_T_max 0.9885
_exptl_absorpt_correction_T_min 0.9335
_exptl_absorpt_correction_type multi-scan
_exptl_absorpt_process_details SADABS
_exptl_crystal_colour colorless
_exptl_crystal_density_diffrn 1.366
_exptl_crystal_density_meas ?
_exptl_crystal_density_method none
_exptl_crystal_description needle
_exptl_crystal_F_000 1824
_exptl_crystal_size_max 0.12
_exptl_crystal_size_mid 0.02
_exptl_crystal_size_min 0.02
_refine_diff_density_max 0.602
_refine_diff_density_min -0.870
_refine_diff_density_rms 0.104
_refine_ls_abs_structure_details 'Flack H D (1983), Acta Cryst. A39, 876-881'
_refine_ls_abs_structure_Flack -0.06(2)
_refine_ls_extinction_coef na
_refine_ls_extinction_method none
_refine_ls_goodness_of_fit_ref 1.054
_refine_ls_hydrogen_treatment constr
_refine_ls_matrix_type full
_refine_ls_number_parameters 481
_refine_ls_number_reflns 10497
_refine_ls_number_restraints 462
_refine_ls_restrained_S_all 1.032
_refine_ls_R_factor_all 0.0706
_refine_ls_R_factor_gt 0.0511
_refine_ls_shift/su_max 0.001
_refine_ls_shift/su_mean 0.000
_refine_ls_structure_factor_coef Fsqd
_refine_ls_weighting_details 'calc w=1/[\s^2^(Fo^2^)+(0.0320P)^2^+1.2826P] where P=(Fo^2^+2Fc^2^)/3'
_refine_ls_weighting_scheme calc
_refine_ls_wR_factor_gt 0.0858
_refine_ls_wR_factor_ref 0.0916
_reflns_number_gt 8764
_reflns_number_total 10497
_reflns_threshold_expression >2sigma(I)
_cod_data_source_file ja107433h_si_001.cif
_cod_data_source_block C45H56ClN2O3P2Rh
_cod_depositor_comments
;
The following automatic conversions were performed:

'_exptl_crystal_density_meas' value 'not measured' was changed to '?'
- the value is perceived as not measured.

Automatic conversion script
Id: cif_fix_values 3008 2015-01-20 13:52:24Z robertas 
;
_cod_original_cell_volume 4246.3(16)
_cod_database_code 4103364

loop_
_symmetry_equiv_pos_as_xyz
'x, y, z'
'-x+1/2, -y, z+1/2'
'-x, y+1/2, -z+1/2'
'x+1/2, -y+1/2, -z'

loop_
_atom_site_label
_atom_site_type_symbol
_atom_site_fract_x
_atom_site_fract_y
_atom_site_fract_z
_atom_site_U_iso_or_equiv
_atom_site_adp_type
_atom_site_occupancy
_atom_site_symmetry_multiplicity
_atom_site_calc_flag
_atom_site_refinement_flags
Rh1 Rh 0.69493(3) 0.447185(19) 0.123443(9) 0.01073(7) Uani 1 1 d U
Cl1 Cl 0.62163(10) 0.45614(7) 0.05177(3) 0.0191(2) Uani 1 1 d U
P1 P 0.53531(11) 0.32998(6) 0.13554(3) 0.0126(2) Uani 1 1 d U
P2 P 0.86083(10) 0.56211(7) 0.11019(3) 0.0119(2) Uani 1 1 d U
O1 O 0.7422(3) 0.22597(17) 0.17759(8) 0.0164(6) Uani 1 1 d U
O2 O 0.6719(2) 0.70400(16) 0.12154(8) 0.0145(5) Uani 1 1 d U
O3 O 0.7705(3) 0.4372(2) 0.21561(8) 0.0230(6) Uani 1 1 d U
N1 N 0.4997(3) 0.1830(2) 0.18183(10) 0.0124(7) Uani 1 1 d U
N2 N 0.9152(3) 0.7350(2) 0.10801(10) 0.0133(7) Uani 1 1 d U
C1 C 0.6117(4) 0.2176(3) 0.15412(12) 0.0145(8) Uani 1 1 d U
H1 H 0.6260 0.1762 0.1292 0.017 Uiso 1 1 calc R
C2 C 0.5118(4) 0.0906(2) 0.20005(12) 0.0154(8) Uani 1 1 d U
H2 H 0.6147 0.0703 0.1960 0.018 Uiso 1 1 calc R
C3 C 0.4838(4) 0.0958(3) 0.24802(12) 0.0150(8) Uani 1 1 d U
H3A H 0.5633 0.1304 0.2618 0.018 Uiso 1 1 calc R
H3B H 0.4842 0.0338 0.2601 0.018 Uiso 1 1 calc R
C4 C 0.3378(4) 0.1415(2) 0.25825(12) 0.0159(9) Uani 1 1 d U
H4A H 0.2570 0.1039 0.2472 0.019 Uiso 1 1 calc R
H4B H 0.3262 0.1472 0.2896 0.019 Uiso 1 1 calc R
C5 C 0.3330(4) 0.2335(3) 0.23802(11) 0.0138(8) Uani 1 1 d U
C6 C 0.2531(4) 0.3052(3) 0.25382(12) 0.0155(8) Uani 1 1 d U
H6 H 0.1956 0.2961 0.2787 0.019 Uiso 1 1 calc R
C7 C 0.2537(4) 0.3901(3) 0.23474(12) 0.0172(9) Uani 1 1 d U
H7 H 0.1972 0.4378 0.2465 0.021 Uiso 1 1 calc R
C8 C 0.3367(4) 0.4052(3) 0.19852(12) 0.0145(8) Uani 1 1 d U
H8 H 0.3378 0.4631 0.1853 0.017 Uiso 1 1 calc R
C9 C 0.4181(4) 0.3345(3) 0.18192(12) 0.0126(8) Uani 1 1 d U
C10 C 0.4159(4) 0.2495(2) 0.20132(12) 0.0122(8) Uani 1 1 d U
C11 C 0.8724(5) 0.2280(3) 0.15186(14) 0.0216(9) Uani 1 1 d U
H11 H 0.8612 0.2737 0.1285 0.026 Uiso 1 1 calc R
C12 C 0.9942(5) 0.2558(4) 0.18104(18) 0.0445(10) Uani 1 1 d U
H12A H 0.9740 0.3160 0.1928 0.067 Uiso 1 1 calc R
H12B H 1.0855 0.2574 0.1649 0.067 Uiso 1 1 calc R
H12C H 1.0027 0.2120 0.2045 0.067 Uiso 1 1 calc R
C13 C 0.9027(5) 0.1366(3) 0.13292(18) 0.0445(10) Uani 1 1 d U
H13A H 0.8227 0.1194 0.1139 0.067 Uiso 1 1 calc R
H13B H 0.9118 0.0918 0.1559 0.067 Uiso 1 1 calc R
H13C H 0.9935 0.1389 0.1166 0.067 Uiso 1 1 calc R
C14 C 0.4133(4) 0.0218(3) 0.17654(12) 0.0165(9) Uani 1 1 d U
H14 H 0.3100 0.0356 0.1841 0.020 Uiso 1 1 calc R
C15 C 0.4292(5) 0.0288(3) 0.12806(13) 0.0270(10) Uani 1 1 d U
H15A H 0.3647 -0.0153 0.1143 0.040 Uiso 1 1 calc R
H15B H 0.5301 0.0160 0.1200 0.040 Uiso 1 1 calc R
H15C H 0.4032 0.0900 0.1188 0.040 Uiso 1 1 calc R
C16 C 0.4468(5) -0.0749(3) 0.19120(13) 0.0203(9) Uani 1 1 d U
H16A H 0.3826 -0.1174 0.1763 0.030 Uiso 1 1 calc R
H16B H 0.4310 -0.0797 0.2221 0.030 Uiso 1 1 calc R
H16C H 0.5483 -0.0894 0.1846 0.030 Uiso 1 1 calc R
C17 C 0.4162(5) 0.2890(3) 0.09269(12) 0.0177(9) Uani 1 1 d U
C18 C 0.4741(5) 0.2399(3) 0.05926(13) 0.0262(10) Uani 1 1 d U
H18 H 0.5763 0.2315 0.0575 0.031 Uiso 1 1 calc R
C19 C 0.3839(6) 0.2025(3) 0.02813(14) 0.0359(12) Uani 1 1 d U
H19 H 0.4239 0.1677 0.0055 0.043 Uiso 1 1 calc R
C20 C 0.2368(7) 0.2165(4) 0.03049(15) 0.0425(14) Uani 1 1 d U
H20 H 0.1746 0.1898 0.0098 0.051 Uiso 1 1 calc R
C21 C 0.1783(6) 0.2690(3) 0.06272(15) 0.0399(13) Uani 1 1 d U
H21 H 0.0769 0.2812 0.0632 0.048 Uiso 1 1 calc R
C22 C 0.2674(5) 0.3037(3) 0.09412(13) 0.0258(10) Uani 1 1 d U
H22 H 0.2266 0.3379 0.1169 0.031 Uiso 1 1 calc R
C23 C 0.7940(4) 0.6796(2) 0.09649(11) 0.0125(7) Uani 1 1 d U
H23 H 0.7720 0.6849 0.0653 0.015 Uiso 1 1 calc R
C24 C 0.9210(4) 0.8324(3) 0.09809(12) 0.0172(8) Uani 1 1 d U
H24 H 0.8321 0.8483 0.0813 0.021 Uiso 1 1 calc R
C25 C 0.9170(5) 0.8858(3) 0.13979(13) 0.0210(9) Uani 1 1 d U
H25A H 0.8261 0.8719 0.1554 0.025 Uiso 1 1 calc R
H25B H 0.9179 0.9515 0.1334 0.025 Uiso 1 1 calc R
C26 C 1.0480(5) 0.8621(3) 0.16801(13) 0.0201(9) Uani 1 1 d U
H26A H 1.1384 0.8845 0.1545 0.024 Uiso 1 1 calc R
H26B H 1.0378 0.8918 0.1962 0.024 Uiso 1 1 calc R
C27 C 1.0566(4) 0.7603(3) 0.17380(12) 0.0151(8) Uani 1 1 d U
C28 C 1.1252(4) 0.7192(3) 0.20872(13) 0.0172(8) Uani 1 1 d U
H28 H 1.1773 0.7556 0.2285 0.021 Uiso 1 1 calc R
C29 C 1.1186(4) 0.6264(3) 0.21491(13) 0.0179(9) Uani 1 1 d U
H29 H 1.1674 0.5999 0.2386 0.021 Uiso 1 1 calc R
C30 C 1.0410(4) 0.5719(3) 0.18681(12) 0.0155(8) Uani 1 1 d U
H30 H 1.0346 0.5085 0.1915 0.019 Uiso 1 1 calc R
C31 C 0.9734(4) 0.6110(3) 0.15195(12) 0.0143(8) Uani 1 1 d U
C32 C 0.9846(4) 0.7043(3) 0.14489(12) 0.0125(8) Uani 1 1 d U
C33 C 0.5311(4) 0.6860(3) 0.10211(12) 0.0165(9) Uani 1 1 d U
H33 H 0.5396 0.6342 0.0816 0.020 Uiso 1 1 calc R
C34 C 0.4847(5) 0.7708(3) 0.07831(13) 0.0262(10) Uani 1 1 d U
H34A H 0.5535 0.7830 0.0551 0.039 Uiso 1 1 calc R
H34B H 0.4833 0.8223 0.0981 0.039 Uiso 1 1 calc R
H34C H 0.3873 0.7619 0.0664 0.039 Uiso 1 1 calc R
C35 C 0.4310(4) 0.6608(3) 0.13794(13) 0.0229(9) Uani 1 1 d U
H35A H 0.4657 0.6051 0.1516 0.034 Uiso 1 1 calc R
H35B H 0.3329 0.6511 0.1266 0.034 Uiso 1 1 calc R
H35C H 0.4289 0.7099 0.1591 0.034 Uiso 1 1 calc R
C36 C 1.0541(5) 0.8526(3) 0.07027(13) 0.0177(9) Uani 1 1 d U
H36 H 1.1415 0.8293 0.0858 0.021 Uiso 1 1 calc R
C37 C 1.0772(5) 0.9545(3) 0.06268(13) 0.0240(9) Uani 1 1 d U
H37A H 1.1641 0.9635 0.0451 0.036 Uiso 1 1 calc R
H37B H 1.0899 0.9852 0.0902 0.036 Uiso 1 1 calc R
H37C H 0.9923 0.9796 0.0479 0.036 Uiso 1 1 calc R
C38 C 1.0455(5) 0.8032(3) 0.02763(13) 0.0312(11) Uani 1 1 d U
H38A H 1.0315 0.7383 0.0327 0.047 Uiso 1 1 calc R
H38B H 1.1360 0.8126 0.0117 0.047 Uiso 1 1 calc R
H38C H 0.9636 0.8269 0.0110 0.047 Uiso 1 1 calc R
C39 C 0.9901(4) 0.5418(3) 0.06660(12) 0.0147(8) Uani 1 1 d U
C40 C 1.1361(5) 0.5263(3) 0.07471(14) 0.0246(10) Uani 1 1 d U
H40 H 1.1709 0.5265 0.1033 0.029 Uiso 1 1 calc R
C41 C 1.2321(5) 0.5103(3) 0.04102(16) 0.0372(12) Uani 1 1 d U
H41A H 1.3319 0.4991 0.0468 0.045 Uiso 1 1 calc R
C42 C 1.1828(5) 0.5109(3) -0.00045(15) 0.0331(11) Uani 1 1 d U
H42 H 1.2484 0.5000 -0.0233 0.040 Uiso 1 1 calc R
C43 C 1.0380(5) 0.5273(3) -0.00886(14) 0.0281(11) Uani 1 1 d U
H43 H 1.0042 0.5279 -0.0376 0.034 Uiso 1 1 calc R
C44 C 0.9419(4) 0.5428(3) 0.02431(12) 0.0198(9) Uani 1 1 d U
H44 H 0.8423 0.5542 0.0183 0.024 Uiso 1 1 calc R
C45 C 0.7426(4) 0.4405(3) 0.17954(12) 0.0157(8) Uani 1 1 d U

loop_
_atom_site_aniso_label
_atom_site_aniso_U_11
_atom_site_aniso_U_22
_atom_site_aniso_U_33
_atom_site_aniso_U_23
_atom_site_aniso_U_13
_atom_site_aniso_U_12
Rh1 0.01211(13) 0.00935(12) 0.01073(12) 0.00089(12) 0.00114(12) -0.00049(13)
Cl1 0.0186(5) 0.0243(5) 0.0143(4) 0.0035(4) -0.0019(4) -0.0032(4)
P1 0.0160(5) 0.0114(5) 0.0105(5) 0.0005(4) 0.0003(4) -0.0019(4)
P2 0.0116(4) 0.0122(5) 0.0120(4) 0.0013(4) 0.0006(3) 0.0001(4)
O1 0.0124(13) 0.0186(14) 0.0181(14) 0.0015(11) 0.0036(11) -0.0004(11)
O2 0.0105(14) 0.0156(12) 0.0174(13) -0.0037(12) 0.0035(13) 0.0023(10)
O3 0.0298(17) 0.0255(16) 0.0138(13) 0.0017(13) -0.0017(11) -0.0036(14)
N1 0.0110(17) 0.0104(16) 0.0158(17) -0.0005(12) 0.0043(13) -0.0031(13)
N2 0.0127(16) 0.0169(17) 0.0103(15) 0.0039(13) 0.0006(13) -0.0012(14)
C1 0.018(2) 0.0102(19) 0.015(2) -0.0037(15) 0.0012(16) -0.0007(16)
C2 0.013(2) 0.0136(18) 0.020(2) -0.0006(15) -0.0014(16) -0.0010(15)
C3 0.017(2) 0.0127(19) 0.0149(19) 0.0041(15) 0.0009(16) -0.0033(16)
C4 0.020(2) 0.0122(18) 0.0152(19) 0.0013(15) 0.0028(16) -0.0034(15)
C5 0.013(2) 0.0177(19) 0.0108(17) -0.0006(14) -0.0040(15) -0.0020(15)
C6 0.0134(19) 0.020(2) 0.0132(19) -0.0021(15) 0.0005(15) 0.0001(16)
C7 0.015(2) 0.020(2) 0.017(2) -0.0046(16) 0.0017(16) 0.0034(16)
C8 0.011(2) 0.0137(19) 0.018(2) 0.0029(15) -0.0050(15) -0.0025(15)
C9 0.0093(19) 0.0149(19) 0.0137(19) -0.0002(15) -0.0044(15) -0.0047(15)
C10 0.0104(19) 0.0120(18) 0.0143(19) -0.0038(15) -0.0028(15) -0.0026(15)
C11 0.018(2) 0.019(2) 0.027(2) 0.0001(18) 0.0069(19) -0.0015(18)
C12 0.0241(19) 0.048(2) 0.062(3) -0.007(2) 0.0111(18) 0.0025(17)
C13 0.0241(19) 0.048(2) 0.062(3) -0.007(2) 0.0111(18) 0.0025(17)
C14 0.015(2) 0.0139(19) 0.020(2) 0.0006(16) -0.0019(17) -0.0024(16)
C15 0.042(3) 0.017(2) 0.022(2) -0.0003(17) -0.012(2) -0.0093(18)
C16 0.025(2) 0.015(2) 0.021(2) -0.0012(16) -0.0030(18) 0.0004(17)
C17 0.025(2) 0.015(2) 0.0128(19) 0.0042(16) -0.0014(17) -0.0047(18)
C18 0.040(3) 0.020(2) 0.019(2) 0.0014(18) -0.001(2) 0.000(2)
C19 0.066(4) 0.028(3) 0.013(2) -0.0028(19) -0.005(2) -0.006(3)
C20 0.064(4) 0.041(3) 0.022(3) 0.004(2) -0.019(2) -0.026(3)
C21 0.035(3) 0.057(3) 0.028(3) 0.005(2) -0.012(2) -0.019(3)
C22 0.025(3) 0.033(3) 0.019(2) 0.0005(18) -0.0057(18) -0.0087(19)
C23 0.0084(18) 0.0165(18) 0.0126(18) 0.0034(14) 0.0015(16) 0.0062(16)
C24 0.014(2) 0.016(2) 0.022(2) 0.0059(16) 0.0001(16) 0.0010(17)
C25 0.023(2) 0.0117(19) 0.028(2) 0.0017(16) 0.0089(18) 0.0049(18)
C26 0.028(3) 0.015(2) 0.017(2) -0.0013(16) 0.0049(18) -0.0046(18)
C27 0.011(2) 0.018(2) 0.016(2) 0.0000(16) 0.0058(16) -0.0040(16)
C28 0.014(2) 0.019(2) 0.019(2) -0.0051(16) 0.0031(17) -0.0054(17)
C29 0.014(2) 0.022(2) 0.017(2) 0.0046(17) -0.0022(16) 0.0003(17)
C30 0.0125(19) 0.012(2) 0.022(2) 0.0038(15) -0.0013(15) -0.0018(15)
C31 0.010(2) 0.017(2) 0.0156(19) -0.0024(15) 0.0017(15) 0.0004(16)
C32 0.0073(19) 0.0164(19) 0.0136(19) 0.0010(15) 0.0036(15) 0.0012(15)
C33 0.011(2) 0.020(2) 0.019(2) -0.0032(16) -0.0038(16) 0.0032(17)
C34 0.024(3) 0.034(3) 0.020(2) -0.0003(19) -0.0024(19) 0.016(2)
C35 0.016(2) 0.027(2) 0.026(2) -0.0007(19) 0.0024(17) -0.0026(19)
C36 0.018(2) 0.017(2) 0.018(2) 0.0028(16) 0.0038(17) -0.0014(17)
C37 0.029(2) 0.021(2) 0.022(2) 0.0060(19) 0.0026(18) -0.005(2)
C38 0.040(3) 0.035(3) 0.018(2) -0.0027(19) 0.013(2) -0.011(2)
C39 0.0133(18) 0.0096(19) 0.0214(19) -0.0015(16) 0.0025(15) 0.0012(16)
C40 0.018(2) 0.025(2) 0.030(2) -0.0008(18) 0.0019(18) 0.0035(17)
C41 0.021(3) 0.046(3) 0.044(3) -0.002(2) 0.009(2) 0.000(2)
C42 0.031(3) 0.032(2) 0.037(2) -0.008(2) 0.022(2) -0.001(2)
C43 0.035(3) 0.024(2) 0.025(2) -0.0053(18) 0.011(2) -0.009(2)
C44 0.020(2) 0.022(2) 0.0177(19) -0.0042(18) 0.0041(15) -0.0023(19)
C45 0.0150(18) 0.0098(18) 0.0223(19) 0.0002(17) 0.0006(15) -0.0008(16)

loop_
_atom_type_symbol
_atom_type_description
_atom_type_scat_dispersion_real
_atom_type_scat_dispersion_imag
_atom_type_scat_source
C C 0.0033 0.0016 'International Tables Vol C Tables 4.2.6.8 and 6.1.1.4'
H H 0.0000 0.0000 'International Tables Vol C Tables 4.2.6.8 and 6.1.1.4'
N N 0.0061 0.0033 'International Tables Vol C Tables 4.2.6.8 and 6.1.1.4'
O O 0.0106 0.0060 'International Tables Vol C Tables 4.2.6.8 and 6.1.1.4'
P P 0.1023 0.0942 'International Tables Vol C Tables 4.2.6.8 and 6.1.1.4'
Cl Cl 0.1484 0.1585 'International Tables Vol C Tables 4.2.6.8 and 6.1.1.4'
Rh Rh -1.1178 0.9187 'International Tables Vol C Tables 4.2.6.8 and 6.1.1.4'

loop_
_geom_angle_atom_site_label_1
_geom_angle_atom_site_label_2
_geom_angle_atom_site_label_3
_geom_angle
C45 Rh1 P1 87.38(12)
C45 Rh1 P2 93.07(12)
P1 Rh1 P2 178.17(4)
C45 Rh1 Cl1 177.31(12)
P1 Rh1 Cl1 90.92(4)
P2 Rh1 Cl1 88.69(3)
C9 P1 C17 104.01(18)
C9 P1 C1 90.44(18)
C17 P1 C1 99.06(18)
C9 P1 Rh1 118.98(13)
C17 P1 Rh1 120.61(13)
C1 P1 Rh1 118.19(13)
C31 P2 C39 103.27(17)
C31 P2 C23 89.08(18)
C39 P2 C23 101.12(17)
C31 P2 Rh1 122.50(13)
C39 P2 Rh1 116.10(13)
C23 P2 Rh1 119.86(13)
C1 O1 C11 114.7(3)
C23 O2 C33 115.4(3)
C10 N1 C1 114.2(3)
C10 N1 C2 121.6(3)
C1 N1 C2 120.3(3)
C32 N2 C23 112.4(3)
C32 N2 C24 118.4(3)
C23 N2 C24 122.3(3)
O1 C1 N1 109.0(3)
O1 C1 P1 113.5(3)
N1 C1 P1 103.3(3)
O1 C1 H1 110.2
N1 C1 H1 110.2
P1 C1 H1 110.2
N1 C2 C3 108.6(3)
N1 C2 C14 112.2(3)
C3 C2 C14 113.7(3)
N1 C2 H2 107.4
C3 C2 H2 107.4
C14 C2 H2 107.4
C2 C3 C4 112.0(3)
C2 C3 H3A 109.2
C4 C3 H3A 109.2
C2 C3 H3B 109.2
C4 C3 H3B 109.2
H3A C3 H3B 107.9
C5 C4 C3 109.6(3)
C5 C4 H4A 109.8
C3 C4 H4A 109.8
C5 C4 H4B 109.8
C3 C4 H4B 109.8
H4A C4 H4B 108.2
C6 C5 C10 117.1(3)
C6 C5 C4 124.0(3)
C10 C5 C4 118.8(3)
C5 C6 C7 122.4(4)
C5 C6 H6 118.8
C7 C6 H6 118.8
C8 C7 C6 119.9(4)
C8 C7 H7 120.0
C6 C7 H7 120.0
C7 C8 C9 119.0(3)
C7 C8 H8 120.5
C9 C8 H8 120.5
C8 C9 C10 120.5(3)
C8 C9 P1 130.6(3)
C10 C9 P1 108.9(3)
N1 C10 C9 115.9(3)
N1 C10 C5 123.0(3)
C9 C10 C5 121.1(4)
O1 C11 C13 110.9(3)
O1 C11 C12 106.6(3)
C13 C11 C12 110.3(4)
O1 C11 H11 109.7
C13 C11 H11 109.7
C12 C11 H11 109.7
C11 C12 H12A 109.5
C11 C12 H12B 109.5
H12A C12 H12B 109.5
C11 C12 H12C 109.5
H12A C12 H12C 109.5
H12B C12 H12C 109.5
C11 C13 H13A 109.5
C11 C13 H13B 109.5
H13A C13 H13B 109.5
C11 C13 H13C 109.5
H13A C13 H13C 109.5
H13B C13 H13C 109.5
C15 C14 C16 110.0(3)
C15 C14 C2 111.8(3)
C16 C14 C2 110.6(3)
C15 C14 H14 108.1
C16 C14 H14 108.1
C2 C14 H14 108.1
C14 C15 H15A 109.5
C14 C15 H15B 109.5
H15A C15 H15B 109.5
C14 C15 H15C 109.5
H15A C15 H15C 109.5
H15B C15 H15C 109.5
C14 C16 H16A 109.5
C14 C16 H16B 109.5
H16A C16 H16B 109.5
C14 C16 H16C 109.5
H16A C16 H16C 109.5
H16B C16 H16C 109.5
C18 C17 C22 119.2(4)
C18 C17 P1 119.8(4)
C22 C17 P1 121.0(3)
C17 C18 C19 120.5(5)
C17 C18 H18 119.7
C19 C18 H18 119.7
C20 C19 C18 119.4(5)
C20 C19 H19 120.3
C18 C19 H19 120.3
C19 C20 C21 120.6(5)
C19 C20 H20 119.7
C21 C20 H20 119.7
C22 C21 C20 119.8(5)
C22 C21 H21 120.1
C20 C21 H21 120.1
C21 C22 C17 120.4(5)
C21 C22 H22 119.8
C17 C22 H22 119.8
O2 C23 N2 109.5(3)
O2 C23 P2 111.5(2)
N2 C23 P2 102.4(2)
O2 C23 H23 111.1
N2 C23 H23 111.1
P2 C23 H23 111.1
N2 C24 C25 108.9(3)
N2 C24 C36 109.8(3)
C25 C24 C36 113.8(3)
N2 C24 H24 108.0
C25 C24 H24 108.0
C36 C24 H24 108.0
C24 C25 C26 110.8(3)
C24 C25 H25A 109.5
C26 C25 H25A 109.5
C24 C25 H25B 109.5
C26 C25 H25B 109.5
H25A C25 H25B 108.1
C27 C26 C25 109.6(3)
C27 C26 H26A 109.7
C25 C26 H26A 109.7
C27 C26 H26B 109.7
C25 C26 H26B 109.7
H26A C26 H26B 108.2
C32 C27 C28 117.7(4)
C32 C27 C26 119.0(4)
C28 C27 C26 123.1(4)
C29 C28 C27 121.2(4)
C29 C28 H28 119.4
C27 C28 H28 119.4
C28 C29 C30 120.5(4)
C28 C29 H29 119.7
C30 C29 H29 119.8
C31 C30 C29 119.2(4)
C31 C30 H30 120.4
C29 C30 H30 120.4
C30 C31 C32 120.2(4)
C30 C31 P2 131.2(3)
C32 C31 P2 108.6(3)
C27 C32 N2 124.3(3)
C27 C32 C31 121.1(4)
N2 C32 C31 114.6(3)
O2 C33 C35 106.3(3)
O2 C33 C34 107.7(3)
C35 C33 C34 113.5(3)
O2 C33 H33 109.7
C35 C33 H33 109.7
C34 C33 H33 109.7
C33 C34 H34A 109.5
C33 C34 H34B 109.5
H34A C34 H34B 109.5
C33 C34 H34C 109.5
H34A C34 H34C 109.5
H34B C34 H34C 109.5
C33 C35 H35A 109.5
C33 C35 H35B 109.5
H35A C35 H35B 109.5
C33 C35 H35C 109.5
H35A C35 H35C 109.5
H35B C35 H35C 109.5
C38 C36 C24 111.3(3)
C38 C36 C37 109.9(3)
C24 C36 C37 112.9(3)
C38 C36 H36 107.5
C24 C36 H36 107.5
C37 C36 H36 107.5
C36 C37 H37A 109.5
C36 C37 H37B 109.5
H37A C37 H37B 109.5
C36 C37 H37C 109.5
H37A C37 H37C 109.5
H37B C37 H37C 109.5
C36 C38 H38A 109.5
C36 C38 H38B 109.5
H38A C38 H38B 109.5
C36 C38 H38C 109.5
H38A C38 H38C 109.5
H38B C38 H38C 109.5
C40 C39 C44 118.9(4)
C40 C39 P2 121.3(3)
C44 C39 P2 119.8(3)
C39 C40 C41 120.2(4)
C39 C40 H40 119.9
C41 C40 H40 119.9
C42 C41 C40 120.2(4)
C42 C41 H41A 119.9
C40 C41 H41A 119.9
C41 C42 C43 120.0(4)
C41 C42 H42 120.0
C43 C42 H42 120.0
C42 C43 C44 120.2(4)
C42 C43 H43 119.9
C44 C43 H43 119.9
C43 C44 C39 120.4(4)
C43 C44 H44 119.8
C39 C44 H44 119.8
O3 C45 Rh1 178.5(4)

loop_
_geom_bond_atom_site_label_1
_geom_bond_atom_site_label_2
_geom_bond_distance
Rh1 C45 1.811(4)
Rh1 P1 2.3004(11)
Rh1 P2 2.3191(11)
Rh1 Cl1 2.3445(10)
P1 C9 1.808(4)
P1 C17 1.834(4)
P1 C1 1.892(4)
P2 C31 1.817(4)
P2 C39 1.834(4)
P2 C23 1.889(4)
O1 C1 1.413(5)
O1 C11 1.443(5)
O2 C23 1.416(4)
O2 C33 1.455(4)
O3 C45 1.158(4)
N1 C10 1.389(5)
N1 C1 1.440(5)
N1 C2 1.482(5)
N2 C32 1.394(5)
N2 C23 1.429(5)
N2 C24 1.472(5)
C1 H1 1.0000
C2 C3 1.524(5)
C2 C14 1.548(5)
C2 H2 1.0000
C3 C4 1.536(5)
C3 H3A 0.9900
C3 H3B 0.9900
C4 C5 1.500(5)
C4 H4A 0.9900
C4 H4B 0.9900
C5 C6 1.379(5)
C5 C10 1.398(5)
C6 C7 1.388(5)
C6 H6 0.9500
C7 C8 1.384(5)
C7 H7 0.9500
C8 C9 1.385(5)
C8 H8 0.9500
C9 C10 1.395(5)
C11 C13 1.499(6)
C11 C12 1.503(7)
C11 H11 1.0000
C12 H12A 0.9800
C12 H12B 0.9800
C12 H12C 0.9800
C13 H13A 0.9800
C13 H13B 0.9800
C13 H13C 0.9800
C14 C15 1.527(5)
C14 C16 1.529(5)
C14 H14 1.0000
C15 H15A 0.9800
C15 H15B 0.9800
C15 H15C 0.9800
C16 H16A 0.9800
C16 H16B 0.9800
C16 H16C 0.9800
C17 C18 1.379(6)
C17 C22 1.387(6)
C18 C19 1.393(6)
C18 H18 0.9500
C19 C20 1.371(7)
C19 H19 0.9500
C20 C21 1.381(7)
C20 H20 0.9500
C21 C22 1.378(6)
C21 H21 0.9500
C22 H22 0.9500
C23 H23 1.0000
C24 C25 1.524(5)
C24 C36 1.531(5)
C24 H24 1.0000
C25 C26 1.534(6)
C25 H25A 0.9900
C25 H25B 0.9900
C26 C27 1.516(5)
C26 H26A 0.9900
C26 H26B 0.9900
C27 C32 1.392(5)
C27 C28 1.399(6)
C28 C29 1.384(5)
C28 H28 0.9500
C29 C30 1.389(5)
C29 H29 0.9500
C30 C31 1.381(5)
C30 H30 0.9500
C31 C32 1.399(5)
C33 C35 1.497(5)
C33 C34 1.518(5)
C33 H33 1.0000
C34 H34A 0.9800
C34 H34B 0.9800
C34 H34C 0.9800
C35 H35A 0.9800
C35 H35B 0.9800
C35 H35C 0.9800
C36 C38 1.522(5)
C36 C37 1.536(6)
C36 H36 1.0000
C37 H37A 0.9800
C37 H37B 0.9800
C37 H37C 0.9800
C38 H38A 0.9800
C38 H38B 0.9800
C38 H38C 0.9800
C39 C40 1.386(5)
C39 C44 1.395(5)
C40 C41 1.395(6)
C40 H40 0.9500
C41 C42 1.374(7)
C41 H41A 0.9500
C42 C43 1.379(7)
C42 H42 0.9500
C43 C44 1.382(5)
C43 H43 0.9500
C44 H44 0.9500

loop_
_geom_torsion_atom_site_label_1
_geom_torsion_atom_site_label_2
_geom_torsion_atom_site_label_3
_geom_torsion_atom_site_label_4
_geom_torsion
C45 Rh1 P1 C9 45.89(19)
P2 Rh1 P1 C9 150.4(12)
Cl1 Rh1 P1 C9 -132.02(15)
C45 Rh1 P1 C17 176.4(2)
P2 Rh1 P1 C17 -79.1(12)
Cl1 Rh1 P1 C17 -1.54(17)
C45 Rh1 P1 C1 -61.98(19)
P2 Rh1 P1 C1 42.5(12)
Cl1 Rh1 P1 C1 120.12(14)
C45 Rh1 P2 C31 -1.72(19)
P1 Rh1 P2 C31 -106.1(12)
Cl1 Rh1 P2 C31 176.24(15)
C45 Rh1 P2 C39 126.25(18)
P1 Rh1 P2 C39 21.9(12)
Cl1 Rh1 P2 C39 -55.79(14)
C45 Rh1 P2 C23 -111.83(18)
P1 Rh1 P2 C23 143.8(12)
Cl1 Rh1 P2 C23 66.13(13)
C11 O1 C1 N1 158.7(3)
C11 O1 C1 P1 -86.7(3)
C10 N1 C1 O1 93.2(4)
C2 N1 C1 O1 -64.7(4)
C10 N1 C1 P1 -27.8(4)
C2 N1 C1 P1 174.2(3)
C9 P1 C1 O1 -95.2(3)
C17 P1 C1 O1 160.5(3)
Rh1 P1 C1 O1 28.4(3)
C9 P1 C1 N1 22.7(3)
C17 P1 C1 N1 -81.5(3)
Rh1 P1 C1 N1 146.35(19)
C10 N1 C2 C3 -25.5(5)
C1 N1 C2 C3 130.8(3)
C10 N1 C2 C14 101.0(4)
C1 N1 C2 C14 -102.7(4)
N1 C2 C3 C4 54.6(4)
C14 C2 C3 C4 -71.0(4)
C2 C3 C4 C5 -55.8(4)
C3 C4 C5 C6 -151.9(3)
C3 C4 C5 C10 26.8(5)
C10 C5 C6 C7 -0.2(6)
C4 C5 C6 C7 178.6(4)
C5 C6 C7 C8 -0.1(6)
C6 C7 C8 C9 0.0(6)
C7 C8 C9 C10 0.3(5)
C7 C8 C9 P1 179.3(3)
C17 P1 C9 C8 -93.2(4)
C1 P1 C9 C8 167.4(4)
Rh1 P1 C9 C8 44.4(4)
C17 P1 C9 C10 85.9(3)
C1 P1 C9 C10 -13.6(3)
Rh1 P1 C9 C10 -136.5(2)
C1 N1 C10 C9 19.9(5)
C2 N1 C10 C9 177.5(3)
C1 N1 C10 C5 -160.4(3)
C2 N1 C10 C5 -2.8(5)
C8 C9 C10 N1 179.1(3)
P1 C9 C10 N1 -0.1(4)
C8 C9 C10 C5 -0.6(5)
P1 C9 C10 C5 -179.7(3)
C6 C5 C10 N1 -179.1(3)
C4 C5 C10 N1 2.0(5)
C6 C5 C10 C9 0.5(5)
C4 C5 C10 C9 -178.3(3)
C1 O1 C11 C13 -71.2(5)
C1 O1 C11 C12 168.8(4)
N1 C2 C14 C15 47.9(4)
C3 C2 C14 C15 171.6(3)
N1 C2 C14 C16 170.8(3)
C3 C2 C14 C16 -65.5(4)
C9 P1 C17 C18 -151.1(3)
C1 P1 C17 C18 -58.4(4)
Rh1 P1 C17 C18 72.2(4)
C9 P1 C17 C22 26.4(4)
C1 P1 C17 C22 119.2(4)
Rh1 P1 C17 C22 -110.3(3)
C22 C17 C18 C19 -2.4(6)
P1 C17 C18 C19 175.2(3)
C17 C18 C19 C20 1.3(7)
C18 C19 C20 C21 1.7(8)
C19 C20 C21 C22 -3.6(8)
C20 C21 C22 C17 2.4(7)
C18 C17 C22 C21 0.5(6)
P1 C17 C22 C21 -177.0(3)
C33 O2 C23 N2 153.4(3)
C33 O2 C23 P2 -94.1(3)
C32 N2 C23 O2 80.8(4)
C24 N2 C23 O2 -69.3(4)
C32 N2 C23 P2 -37.5(3)
C24 N2 C23 P2 172.3(3)
C31 P2 C23 O2 -87.5(3)
C39 P2 C23 O2 169.2(2)
Rh1 P2 C23 O2 40.1(3)
C31 P2 C23 N2 29.5(2)
C39 P2 C23 N2 -73.9(2)
Rh1 P2 C23 N2 157.10(17)
C32 N2 C24 C25 -34.9(4)
C23 N2 C24 C25 113.6(4)
C32 N2 C24 C36 90.4(4)
C23 N2 C24 C36 -121.1(4)
N2 C24 C25 C26 60.8(4)
C36 C24 C25 C26 -62.1(4)
C24 C25 C26 C27 -52.9(4)
C25 C26 C27 C32 19.7(5)
C25 C26 C27 C28 -155.6(4)
C32 C27 C28 C29 -1.6(6)
C26 C27 C28 C29 173.7(4)
C27 C28 C29 C30 -1.1(6)
C28 C29 C30 C31 1.6(6)
C29 C30 C31 C32 0.7(6)
C29 C30 C31 P2 -178.1(3)
C39 P2 C31 C30 -95.9(4)
C23 P2 C31 C30 162.9(4)
Rh1 P2 C31 C30 37.4(4)
C39 P2 C31 C32 85.2(3)
C23 P2 C31 C32 -16.0(3)
Rh1 P2 C31 C32 -141.5(2)
C28 C27 C32 N2 -178.0(3)
C26 C27 C32 N2 6.5(6)
C28 C27 C32 C31 3.9(6)
C26 C27 C32 C31 -171.6(4)
C23 N2 C32 C27 -149.8(4)
C24 N2 C32 C27 1.7(5)
C23 N2 C32 C31 28.4(4)
C24 N2 C32 C31 179.8(3)
C30 C31 C32 C27 -3.6(6)
P2 C31 C32 C27 175.5(3)
C30 C31 C32 N2 178.2(3)
P2 C31 C32 N2 -2.7(4)
C23 O2 C33 C35 146.0(3)
C23 O2 C33 C34 -92.1(4)
N2 C24 C36 C38 62.2(4)
C25 C24 C36 C38 -175.4(3)
N2 C24 C36 C37 -173.6(3)
C25 C24 C36 C37 -51.2(5)
C31 P2 C39 C40 27.4(4)
C23 P2 C39 C40 119.1(3)
Rh1 P2 C39 C40 -109.5(3)
C31 P2 C39 C44 -151.8(3)
C23 P2 C39 C44 -60.1(4)
Rh1 P2 C39 C44 71.3(3)
C44 C39 C40 C41 -1.2(6)
P2 C39 C40 C41 179.6(3)
C39 C40 C41 C42 0.7(7)
C40 C41 C42 C43 0.1(7)
C41 C42 C43 C44 -0.3(7)
C42 C43 C44 C39 -0.2(6)
C40 C39 C44 C43 0.9(6)
P2 C39 C44 C43 -179.8(3)
P1 Rh1 C45 O3 -79(15)
P2 Rh1 C45 O3 102(15)
Cl1 Rh1 C45 O3 -28(17)
